data_7237546
loop_
_publ_author_name
'Weiherm\"uller, Johannes'
'Schlamp, Stephan'
'Milius, Wolfgang'
'Puchtler, Florian'
'Breu, Josef'
'Ramming, Philipp'
'H\"uttner, Sven'
'Agarwal, Seema'
'G\"obel, Christoph'
'Hund, Markus'
'Papastavrou, Georg'
'Weber, Birgit'

_publ_section_title
;
 Amphiphilic iron(ii) spin crossover coordination polymers: crystal
 structures and phase transition properties
;
_journal_issue 5
_journal_name_full 'Journal of Materials Chemistry C'
_journal_page_first 1151
_journal_paper_doi 10.1039/C8TC05580G
_journal_volume 7
_journal_year 2019
_chemical_formula_moiety 'C74 H118 Fe N4 O8'
_chemical_formula_sum 'C74 H118 Fe N4 O8'
_chemical_formula_weight 1247.57
_chemical_name_common '[Fe12i(C22)(bpea)]n'
_space_group_IT_number 2
_space_group_name_Hall '-P 1'
_space_group_name_H-M_alt 'P -1'
_symmetry_cell_setting triclinic
_symmetry_space_group_name_H-M 'P -1'
_atom_sites_solution_hydrogens geom
_atom_sites_solution_primary direct
_atom_sites_solution_secondary difmap
_audit_creation_date 31-Aug-2012
_audit_creation_method SHELXL-97
_cell_angle_alpha 100.300(3)
_cell_angle_beta 90.396(3)
_cell_angle_gamma 104.379(3)
_cell_formula_units_Z 2
_cell_length_a 8.8292(5)
_cell_length_b 13.3483(8)
_cell_length_c 38.144(2)
_cell_measurement_reflns_used 56537
_cell_measurement_temperature 200(2)
_cell_measurement_theta_max 23.32
_cell_measurement_theta_min 3.22
_cell_volume 4278.2(4)
_computing_cell_refinement 'APEX2 v2012.4-3 (Bruker AXS)'
_computing_data_collection 'Bruker Instrument Service v3.0.21'
_computing_data_reduction 'SAINT V8.18C (Bruker AXS Inc., 2011)'
_computing_structure_refinement 'SHELXL-97 (Sheldrick, 1997)'
_computing_structure_solution 'SHELXS-97 (Sheldrick, 1990)'
_diffrn_ambient_temperature 200(2)
_diffrn_measured_fraction_theta_full 0.933
_diffrn_measured_fraction_theta_max 0.933
_diffrn_measurement_device 'fixed-chi three-circle diffractometer'
_diffrn_measurement_device_type 'Bruker D8Venture'
_diffrn_measurement_method 'mix of phi and omega scans'
_diffrn_radiation_collimation 0.8_mm
_diffrn_radiation_monochromator 'focusing mirrors'
_diffrn_radiation_source 'fine-focus sealed tube'
_diffrn_radiation_type MoK\a
_diffrn_radiation_wavelength 0.71073
_diffrn_reflns_av_R_equivalents 0.0966
_diffrn_reflns_av_sigmaI/netI 0.1394
_diffrn_reflns_limit_h_max 9
_diffrn_reflns_limit_h_min -9
_diffrn_reflns_limit_k_max 14
_diffrn_reflns_limit_k_min -14
_diffrn_reflns_limit_l_max 42
_diffrn_reflns_limit_l_min -40
_diffrn_reflns_number 56143
_diffrn_reflns_theta_full 23.38
_diffrn_reflns_theta_max 23.38
_diffrn_reflns_theta_min 2.17
_diffrn_source_current 50
_diffrn_source_power 2.5
_diffrn_source_type 'Bruker TXS'
_diffrn_source_voltage 50
_exptl_absorpt_coefficient_mu 0.222
_exptl_absorpt_correction_T_max 0.7449
_exptl_absorpt_correction_T_min 0.5670
_exptl_absorpt_correction_type multi-scan
_exptl_absorpt_process_details 'SADABS V2008/1 (Bruker AXS Inc.)'
_exptl_crystal_colour yellow
_exptl_crystal_density_diffrn 0.968
_exptl_crystal_density_method 'not measured'
_exptl_crystal_description platelet
_exptl_crystal_F_000 1360
_exptl_crystal_size_max 0.303
_exptl_crystal_size_mid 0.139
_exptl_crystal_size_min 0.024
_refine_diff_density_max 0.449
_refine_diff_density_min -0.541
_refine_diff_density_rms 0.072
_refine_ls_extinction_method none
_refine_ls_goodness_of_fit_ref 1.003
_refine_ls_hydrogen_treatment constr
_refine_ls_matrix_type full
_refine_ls_number_parameters 790
_refine_ls_number_reflns 11638
_refine_ls_number_restraints 0
_refine_ls_restrained_S_all 1.003
_refine_ls_R_factor_all 0.1549
_refine_ls_R_factor_gt 0.0757
_refine_ls_shift/su_max 0.000
_refine_ls_shift/su_mean 0.000
_refine_ls_structure_factor_coef Fsqd
_refine_ls_weighting_details 'calc w=1/[\s^2^(Fo^2^)+(0.0987P)^2^+0.0000P] where P=(Fo^2^+2Fc^2^)/3'
_refine_ls_weighting_scheme calc
_refine_ls_wR_factor_gt 0.1711
_refine_ls_wR_factor_ref 0.1952
_reflns_number_gt 6242
_reflns_number_total 11638
_reflns_threshold_expression >2sigma(I)
_cod_data_source_file c8tc05580g5.cif
_cod_data_source_block qq004
_cod_original_cell_volume 4278.3(4)
_cod_original_sg_symbol_H-M P-1
_cod_database_code 7237546

loop_
_symmetry_equiv_pos_as_xyz
'x, y, z'
'-x, -y, -z'

loop_
_atom_site_label
_atom_site_type_symbol
_atom_site_fract_x
_atom_site_fract_y
_atom_site_fract_z
_atom_site_U_iso_or_equiv
_atom_site_adp_type
_atom_site_occupancy
_atom_site_symmetry_multiplicity
_atom_site_calc_flag
_atom_site_refinement_flags
C1 C 0.2458(7) 0.6697(3) 0.03487(11) 0.0310(12) Uani 1 1 d .
C2 C 0.0944(6) 0.6481(3) 0.04776(11) 0.0298(12) Uani 1 1 d .
C3 C 0.0670(5) 0.6398(3) 0.08376(12) 0.0307(12) Uani 1 1 d .
H3 H -0.0388 0.6183 0.0899 0.037 Uiso 1 1 calc R
C4 C 0.1341(6) 0.6465(3) 0.14522(11) 0.0283(11) Uani 1 1 d .
C5 C -0.0128(6) 0.6053(3) 0.15573(11) 0.0349(12) Uani 1 1 d .
H5 H -0.1001 0.5871 0.1390 0.042 Uiso 1 1 calc R
C6 C -0.0354(6) 0.5899(3) 0.19075(12) 0.0351(12) Uani 1 1 d .
C7 C 0.0949(6) 0.6173(3) 0.21505(11) 0.0353(12) Uani 1 1 d .
C8 C 0.2381(6) 0.6612(3) 0.20497(12) 0.0367(13) Uani 1 1 d .
H8 H 0.3250 0.6801 0.2218 0.044 Uiso 1 1 calc R
C9 C 0.2615(6) 0.6794(3) 0.17030(12) 0.0285(11) Uani 1 1 d .
C10 C 0.5277(6) 0.7765(3) 0.17701(12) 0.0392(13) Uani 1 1 d .
H10 H 0.5140 0.7873 0.2020 0.047 Uiso 1 1 calc R
C11 C 0.6800(6) 0.8189(3) 0.16607(13) 0.0390(13) Uani 1 1 d .
C12 C 0.7188(6) 0.8011(3) 0.12897(15) 0.0419(14) Uani 1 1 d .
C13 C 0.8045(8) 0.8792(4) 0.19295(16) 0.0583(16) Uani 1 1 d .
C14 C 0.8642(8) 0.9375(5) 0.25504(16) 0.131(3) Uani 1 1 d .
H14A H 0.9513 0.9041 0.2551 0.197 Uiso 1 1 calc R
H14B H 0.8140 0.9373 0.2779 0.197 Uiso 1 1 calc R
H14C H 0.9040 1.0102 0.2516 0.197 Uiso 1 1 calc R
C15 C 0.8841(6) 0.8339(4) 0.11766(13) 0.0569(15) Uani 1 1 d .
H15A H 0.8880 0.8054 0.0922 0.085 Uiso 1 1 calc R
H15B H 0.9531 0.8067 0.1316 0.085 Uiso 1 1 calc R
H15C H 0.9189 0.9109 0.1217 0.085 Uiso 1 1 calc R
C16 C 0.2734(5) 0.6756(4) -0.00411(11) 0.0491(14) Uani 1 1 d .
H16A H 0.3857 0.6884 -0.0079 0.074 Uiso 1 1 calc R
H16B H 0.2347 0.7332 -0.0104 0.074 Uiso 1 1 calc R
H16C H 0.2175 0.6090 -0.0192 0.074 Uiso 1 1 calc R
C17 C -0.0453(6) 0.6292(3) 0.02453(14) 0.0388(13) Uani 1 1 d .
C18 C -0.3237(6) 0.5944(4) 0.02277(12) 0.0631(16) Uani 1 1 d .
H18A H -0.3172 0.6542 0.0107 0.095 Uiso 1 1 calc R
H18B H -0.4078 0.5912 0.0395 0.095 Uiso 1 1 calc R
H18C H -0.3458 0.5290 0.0050 0.095 Uiso 1 1 calc R
C19 C 0.3288(5) 0.4776(3) 0.07776(11) 0.0322(12) Uani 1 1 d .
H19 H 0.2499 0.4903 0.0634 0.039 Uiso 1 1 calc R
C20 C 0.3479(6) 0.3768(3) 0.07373(12) 0.0380(13) Uani 1 1 d .
H20 H 0.2830 0.3226 0.0565 0.046 Uiso 1 1 calc R
C21 C 0.4589(6) 0.3527(3) 0.09407(12) 0.0359(12) Uani 1 1 d .
C22 C 0.5498(6) 0.4368(4) 0.11805(13) 0.0465(14) Uani 1 1 d .
H22 H 0.6296 0.4260 0.1327 0.056 Uiso 1 1 calc R
C23 C 0.5259(5) 0.5355(3) 0.12089(12) 0.0387(13) Uani 1 1 d .
H23 H 0.5903 0.5910 0.1378 0.046 Uiso 1 1 calc R
C24 C 0.4660(6) 0.9116(4) 0.08549(13) 0.0462(14) Uani 1 1 d .
H24 H 0.5329 0.8804 0.0702 0.055 Uiso 1 1 calc R
C25 C 0.4606(6) 1.0120(4) 0.08351(14) 0.0590(16) Uani 1 1 d .
H25 H 0.5225 1.0484 0.0672 0.071 Uiso 1 1 calc R
C26 C 0.3637(6) 1.0607(4) 0.10552(14) 0.0485(14) Uani 1 1 d .
C27 C 0.2802(6) 1.0021(4) 0.12870(13) 0.0472(14) Uani 1 1 d .
H27 H 0.2122 1.0311 0.1443 0.057 Uiso 1 1 calc R
C28 C 0.2944(5) 0.9028(4) 0.12937(12) 0.0388(13) Uani 1 1 d .
H28 H 0.2383 0.8656 0.1462 0.047 Uiso 1 1 calc R
C29 C 0.4819(6) 0.2436(3) 0.09078(13) 0.0475(14) Uani 1 1 d .
H29A H 0.4947 0.2155 0.0655 0.057 Uiso 1 1 calc R
H29B H 0.5788 0.2467 0.1046 0.057 Uiso 1 1 calc R
C30 C 0.3469(7) 1.1713(4) 0.10405(16) 0.0788(19) Uani 1 1 d .
H30A H 0.2529 1.1643 0.0886 0.095 Uiso 1 1 calc R
H30B H 0.3277 1.2048 0.1284 0.095 Uiso 1 1 calc R
C31 C -0.2596(6) 0.6182(4) 0.22116(13) 0.0526(15) Uani 1 1 d .
H31A H -0.2853 0.6657 0.2061 0.063 Uiso 1 1 calc R
H31B H -0.1881 0.6616 0.2414 0.063 Uiso 1 1 calc R
C32 C -0.4053(6) 0.5579(4) 0.23479(13) 0.0507(14) Uani 1 1 d .
H32A H -0.4731 0.5117 0.2144 0.061 Uiso 1 1 calc R
H32B H -0.4633 0.6076 0.2470 0.061 Uiso 1 1 calc R
C33 C -0.3702(6) 0.4916(4) 0.26041(12) 0.0497(14) Uani 1 1 d .
H33A H -0.2974 0.5384 0.2798 0.060 Uiso 1 1 calc R
H33B H -0.3149 0.4412 0.2476 0.060 Uiso 1 1 calc R
C34 C -0.5110(6) 0.4297(4) 0.27728(12) 0.0488(14) Uani 1 1 d .
H34A H -0.5625 0.4794 0.2919 0.059 Uiso 1 1 calc R
H34B H -0.5878 0.3851 0.2582 0.059 Uiso 1 1 calc R
C35 C -0.4633(6) 0.3614(4) 0.30022(12) 0.0491(14) Uani 1 1 d .
H35A H -0.3881 0.4075 0.3193 0.059 Uiso 1 1 calc R
H35B H -0.4065 0.3153 0.2854 0.059 Uiso 1 1 calc R
C36 C -0.5919(5) 0.2923(4) 0.31760(12) 0.0423(13) Uani 1 1 d .
H36A H -0.6646 0.2426 0.2988 0.051 Uiso 1 1 calc R
H36B H -0.6519 0.3370 0.3320 0.051 Uiso 1 1 calc R
C37 C -0.5298(5) 0.2305(4) 0.34145(12) 0.0440(13) Uani 1 1 d .
H37A H -0.4687 0.1869 0.3269 0.053 Uiso 1 1 calc R
H37B H -0.4568 0.2809 0.3601 0.053 Uiso 1 1 calc R
C38 C -0.6525(5) 0.1593(3) 0.35959(11) 0.0395(13) Uani 1 1 d .
H38A H -0.7217 0.1054 0.3412 0.047 Uiso 1 1 calc R
H38B H -0.7177 0.2016 0.3732 0.047 Uiso 1 1 calc R
C39 C -0.5819(5) 0.1048(3) 0.38470(12) 0.0386(13) Uani 1 1 d .
H39A H -0.5159 0.0634 0.3710 0.046 Uiso 1 1 calc R
H39B H -0.5128 0.1591 0.4030 0.046 Uiso 1 1 calc R
C40 C -0.7003(5) 0.0325(3) 0.40325(11) 0.0348(12) Uani 1 1 d .
H40A H -0.7671 0.0737 0.4168 0.042 Uiso 1 1 calc R
H40B H -0.7687 -0.0224 0.3850 0.042 Uiso 1 1 calc R
C41 C -0.6291(5) -0.0203(3) 0.42839(11) 0.0353(12) Uani 1 1 d .
H41A H -0.5624 0.0348 0.4469 0.042 Uiso 1 1 calc R
H41B H -0.5603 -0.0599 0.4149 0.042 Uiso 1 1 calc R
C42 C -0.7459(5) -0.0951(3) 0.44672(11) 0.0372(12) Uani 1 1 d .
H42A H -0.8139 -0.1495 0.4282 0.045 Uiso 1 1 calc R
H42B H -0.8134 -0.0553 0.4606 0.045 Uiso 1 1 calc R
C43 C -0.6727(5) -0.1496(3) 0.47154(11) 0.0348(12) Uani 1 1 d .
H43A H -0.6047 -0.1891 0.4577 0.042 Uiso 1 1 calc R
H43B H -0.6055 -0.0953 0.4902 0.042 Uiso 1 1 calc R
C44 C -0.7909(5) -0.2248(3) 0.48947(11) 0.0346(12) Uani 1 1 d .
H44A H -0.8585 -0.2789 0.4708 0.042 Uiso 1 1 calc R
H44B H -0.8586 -0.1853 0.5034 0.042 Uiso 1 1 calc R
C45 C -0.7178(5) -0.2797(3) 0.51410(11) 0.0359(12) Uani 1 1 d .
H45A H -0.6505 -0.3196 0.5002 0.043 Uiso 1 1 calc R
H45B H -0.6500 -0.2257 0.5327 0.043 Uiso 1 1 calc R
C46 C -0.8366(5) -0.3541(3) 0.53195(11) 0.0357(12) Uani 1 1 d .
H46A H -0.9047 -0.4078 0.5133 0.043 Uiso 1 1 calc R
H46B H -0.9036 -0.3140 0.5459 0.043 Uiso 1 1 calc R
C47 C -0.7646(5) -0.4103(3) 0.55676(11) 0.0371(12) Uani 1 1 d .
H47A H -0.6968 -0.4497 0.5428 0.045 Uiso 1 1 calc R
H47B H -0.6970 -0.3565 0.5755 0.045 Uiso 1 1 calc R
C48 C -0.8819(5) -0.4858(3) 0.57467(11) 0.0395(13) Uani 1 1 d .
H48A H -0.9506 -0.5393 0.5560 0.047 Uiso 1 1 calc R
H48B H -0.9487 -0.4464 0.5890 0.047 Uiso 1 1 calc R
C49 C -0.8080(5) -0.5420(3) 0.59878(11) 0.0394(13) Uani 1 1 d .
H49A H -0.7428 -0.5825 0.5843 0.047 Uiso 1 1 calc R
H49B H -0.7375 -0.4884 0.6171 0.047 Uiso 1 1 calc R
C50 C -0.9233(5) -0.6164(3) 0.61755(11) 0.0387(13) Uani 1 1 d .
H50A H -0.9883 -0.5763 0.6322 0.046 Uiso 1 1 calc R
H50B H -0.9938 -0.6704 0.5994 0.046 Uiso 1 1 calc R
C51 C -0.8463(6) -0.6704(4) 0.64105(12) 0.0491(14) Uani 1 1 d .
H51A H -0.7726 -0.6161 0.6585 0.059 Uiso 1 1 calc R
H51B H -0.7842 -0.7123 0.6261 0.059 Uiso 1 1 calc R
C52 C -0.9584(6) -0.7425(4) 0.66126(13) 0.0647(16) Uani 1 1 d .
H52A H -0.8988 -0.7744 0.6759 0.097 Uiso 1 1 calc R
H52B H -1.0301 -0.7981 0.6443 0.097 Uiso 1 1 calc R
H52C H -1.0186 -0.7017 0.6767 0.097 Uiso 1 1 calc R
C53 C 0.0574(6) 0.4854(4) 0.24969(11) 0.0445(13) Uani 1 1 d .
H53A H 0.1536 0.4652 0.2415 0.053 Uiso 1 1 calc R
H53B H -0.0316 0.4419 0.2334 0.053 Uiso 1 1 calc R
C54 C 0.0294(6) 0.4663(3) 0.28693(11) 0.0421(13) Uani 1 1 d .
H54A H -0.0604 0.4937 0.2958 0.051 Uiso 1 1 calc R
H54B H 0.1228 0.5054 0.3027 0.051 Uiso 1 1 calc R
C55 C -0.0046(6) 0.3492(3) 0.28877(11) 0.0428(13) Uani 1 1 d .
H55A H 0.0853 0.3221 0.2798 0.051 Uiso 1 1 calc R
H55B H -0.0977 0.3104 0.2729 0.051 Uiso 1 1 calc R
C56 C -0.0339(5) 0.3272(3) 0.32664(11) 0.0399(13) Uani 1 1 d .
H56A H 0.0595 0.3661 0.3424 0.048 Uiso 1 1 calc R
H56B H -0.1231 0.3551 0.3356 0.048 Uiso 1 1 calc R
C57 C -0.0688(5) 0.2119(3) 0.32941(11) 0.0395(13) Uani 1 1 d .
H57A H -0.1638 0.1728 0.3142 0.047 Uiso 1 1 calc R
H57B H 0.0194 0.1833 0.3202 0.047 Uiso 1 1 calc R
C58 C -0.0941(5) 0.1944(3) 0.36722(11) 0.0363(12) Uani 1 1 d .
H58A H -0.1839 0.2219 0.3760 0.044 Uiso 1 1 calc R
H58B H -0.0003 0.2359 0.3824 0.044 Uiso 1 1 calc R
C59 C -0.1251(5) 0.0797(3) 0.37171(11) 0.0383(13) Uani 1 1 d .
H59A H -0.2202 0.0381 0.3570 0.046 Uiso 1 1 calc R
H59B H -0.0362 0.0516 0.3627 0.046 Uiso 1 1 calc R
C60 C -0.1472(5) 0.0653(3) 0.41008(11) 0.0368(12) Uani 1 1 d .
H60A H -0.0542 0.1096 0.4250 0.044 Uiso 1 1 calc R
H60B H -0.2392 0.0904 0.4187 0.044 Uiso 1 1 calc R
C61 C -0.1705(5) -0.0475(3) 0.41501(11) 0.0354(12) Uani 1 1 d .
H61A H -0.0782 -0.0724 0.4065 0.043 Uiso 1 1 calc R
H61B H -0.2630 -0.0918 0.3999 0.043 Uiso 1 1 calc R
C62 C -0.1940(5) -0.0631(3) 0.45369(11) 0.0368(12) Uani 1 1 d .
H62A H -0.1014 -0.0189 0.4688 0.044 Uiso 1 1 calc R
H62B H -0.2863 -0.0382 0.4622 0.044 Uiso 1 1 calc R
C63 C -0.2174(5) -0.1764(3) 0.45844(11) 0.0347(12) Uani 1 1 d .
H63A H -0.3104 -0.2206 0.4435 0.042 Uiso 1 1 calc R
H63B H -0.1254 -0.2014 0.4498 0.042 Uiso 1 1 calc R
C64 C -0.2395(5) -0.1912(3) 0.49677(11) 0.0351(12) Uani 1 1 d .
H64A H -0.1461 -0.1475 0.5117 0.042 Uiso 1 1 calc R
H64B H -0.3310 -0.1656 0.5055 0.042 Uiso 1 1 calc R
C65 C -0.2641(5) -0.3040(3) 0.50130(11) 0.0386(13) Uani 1 1 d .
H65A H -0.1730 -0.3296 0.4923 0.046 Uiso 1 1 calc R
H65B H -0.3578 -0.3474 0.4864 0.046 Uiso 1 1 calc R
C66 C -0.2854(5) -0.3199(3) 0.53957(11) 0.0357(12) Uani 1 1 d .
H66A H -0.3769 -0.2947 0.5485 0.043 Uiso 1 1 calc R
H66B H -0.1919 -0.2761 0.5545 0.043 Uiso 1 1 calc R
C67 C -0.3095(5) -0.4345(3) 0.54423(11) 0.0362(12) Uani 1 1 d .
H67A H -0.4027 -0.4783 0.5293 0.043 Uiso 1 1 calc R
H67B H -0.2178 -0.4596 0.5354 0.043 Uiso 1 1 calc R
C68 C -0.3311(5) -0.4502(3) 0.58247(11) 0.0342(12) Uani 1 1 d .
H68A H -0.4227 -0.4251 0.5914 0.041 Uiso 1 1 calc R
H68B H -0.2377 -0.4068 0.5974 0.041 Uiso 1 1 calc R
C69 C -0.3554(5) -0.5644(3) 0.58659(11) 0.0386(13) Uani 1 1 d .
H69A H -0.4488 -0.6078 0.5716 0.046 Uiso 1 1 calc R
H69B H -0.2638 -0.5895 0.5776 0.046 Uiso 1 1 calc R
C70 C -0.3771(5) -0.5808(3) 0.62480(11) 0.0399(13) Uani 1 1 d .
H70A H -0.2840 -0.5372 0.6399 0.048 Uiso 1 1 calc R
H70B H -0.4691 -0.5562 0.6337 0.048 Uiso 1 1 calc R
C71 C -0.4001(6) -0.6939(3) 0.62871(12) 0.0454(14) Uani 1 1 d .
H71A H -0.3085 -0.7184 0.6194 0.054 Uiso 1 1 calc R
H71B H -0.4934 -0.7371 0.6136 0.054 Uiso 1 1 calc R
C72 C -0.4211(6) -0.7138(4) 0.66685(12) 0.0545(15) Uani 1 1 d .
H72A H -0.5113 -0.6884 0.6765 0.065 Uiso 1 1 calc R
H72B H -0.3266 -0.6728 0.6819 0.065 Uiso 1 1 calc R
C73 C -0.4483(7) -0.8304(4) 0.66923(13) 0.0697(18) Uani 1 1 d .
H73A H -0.5485 -0.8703 0.6562 0.084 Uiso 1 1 calc R
H73B H -0.3636 -0.8577 0.6573 0.084 Uiso 1 1 calc R
C74 C -0.4529(8) -0.8498(5) 0.70644(15) 0.111(3) Uani 1 1 d .
H74A H -0.3532 -0.8118 0.7195 0.166 Uiso 1 1 calc R
H74B H -0.4700 -0.9254 0.7061 0.166 Uiso 1 1 calc R
H74C H -0.5384 -0.8250 0.7183 0.166 Uiso 1 1 calc R
N1 N 0.1767(4) 0.6596(2) 0.10955(9) 0.0279(9) Uani 1 1 d .
N2 N 0.4047(5) 0.7242(3) 0.15633(9) 0.0301(10) Uani 1 1 d .
N4 N 0.4169(4) 0.5582(2) 0.10118(9) 0.0263(9) Uani 1 1 d .
N5 N 0.3840(4) 0.8552(3) 0.10732(10) 0.0327(10) Uani 1 1 d .
O1 O 0.3702(4) 0.6877(2) 0.05368(7) 0.0309(8) Uani 1 1 d .
O2 O 0.6173(4) 0.7547(2) 0.10326(8) 0.0375(8) Uani 1 1 d .
O3 O 0.7512(4) 0.8798(3) 0.22634(11) 0.0801(13) Uani 1 1 d .
O4 O 0.9336(5) 0.9256(3) 0.18861(10) 0.0926(15) Uani 1 1 d .
O5 O -0.0519(4) 0.6322(3) -0.00693(9) 0.0630(11) Uani 1 1 d .
O6 O -0.1775(4) 0.6076(3) 0.04198(8) 0.0537(10) Uani 1 1 d .
O7 O -0.1844(4) 0.5434(2) 0.20016(7) 0.0411(8) Uani 1 1 d .
O8 O 0.0738(4) 0.5951(2) 0.24913(7) 0.0450(9) Uani 1 1 d .
Fe1 Fe 0.39456(7) 0.70627(5) 0.105539(15) 0.0301(2) Uani 1 1 d .

loop_
_atom_site_aniso_label
_atom_site_aniso_U_11
_atom_site_aniso_U_22
_atom_site_aniso_U_33
_atom_site_aniso_U_23
_atom_site_aniso_U_13
_atom_site_aniso_U_12
C1 0.053(4) 0.030(3) 0.014(3) 0.001(2) 0.009(3) 0.018(3)
C2 0.037(3) 0.040(3) 0.017(3) 0.005(2) 0.007(3) 0.016(2)
C3 0.033(3) 0.033(3) 0.025(3) 0.001(2) 0.004(3) 0.009(2)
C4 0.037(3) 0.022(3) 0.026(3) 0.005(2) 0.006(3) 0.006(2)
C5 0.049(4) 0.034(3) 0.021(3) 0.004(2) 0.001(3) 0.008(3)
C6 0.052(4) 0.026(3) 0.026(3) 0.002(2) 0.013(3) 0.010(3)
C7 0.058(4) 0.035(3) 0.013(3) 0.002(2) -0.001(3) 0.011(3)
C8 0.050(4) 0.035(3) 0.021(3) -0.001(2) -0.003(3) 0.007(3)
C9 0.034(3) 0.026(3) 0.025(3) 0.003(2) 0.005(3) 0.008(2)
C10 0.063(4) 0.028(3) 0.024(3) 0.002(2) 0.004(3) 0.009(3)
C11 0.054(4) 0.027(3) 0.033(3) 0.004(2) 0.002(3) 0.009(3)
C12 0.040(4) 0.016(3) 0.071(4) 0.005(3) 0.004(3) 0.010(2)
C13 0.065(5) 0.048(4) 0.049(4) -0.006(3) -0.008(4) 0.001(3)
C14 0.119(6) 0.159(7) 0.062(5) -0.019(5) -0.049(4) -0.032(5)
C15 0.048(4) 0.048(3) 0.071(4) -0.003(3) 0.005(3) 0.015(3)
C16 0.058(4) 0.071(4) 0.027(3) 0.014(3) 0.010(3) 0.030(3)
C17 0.049(4) 0.042(3) 0.028(3) 0.001(3) 0.007(3) 0.020(3)
C18 0.048(4) 0.110(5) 0.032(3) 0.003(3) -0.005(3) 0.029(3)
C19 0.045(3) 0.026(3) 0.024(3) 0.001(2) 0.005(2) 0.009(2)
C20 0.059(4) 0.022(3) 0.029(3) -0.003(2) 0.012(3) 0.009(3)
C21 0.049(3) 0.028(3) 0.035(3) 0.007(2) 0.010(3) 0.016(3)
C22 0.054(4) 0.032(3) 0.056(4) 0.012(3) -0.010(3) 0.012(3)
C23 0.054(4) 0.021(3) 0.042(3) 0.002(2) -0.003(3) 0.013(3)
C24 0.051(4) 0.035(3) 0.057(4) 0.012(3) 0.026(3) 0.018(3)
C25 0.078(4) 0.043(4) 0.070(4) 0.024(3) 0.033(3) 0.029(3)
C26 0.066(4) 0.031(3) 0.056(4) 0.012(3) 0.017(3) 0.021(3)
C27 0.061(4) 0.035(3) 0.047(4) 0.005(3) 0.023(3) 0.016(3)
C28 0.048(4) 0.026(3) 0.040(3) 0.001(2) 0.004(3) 0.009(3)
C29 0.056(4) 0.028(3) 0.057(4) 0.007(3) 0.008(3) 0.009(3)
C30 0.107(5) 0.047(4) 0.097(5) 0.019(3) 0.041(4) 0.041(4)
C31 0.074(4) 0.055(4) 0.042(3) 0.015(3) 0.019(3) 0.036(3)
C32 0.049(4) 0.068(4) 0.045(3) 0.027(3) 0.021(3) 0.022(3)
C33 0.061(4) 0.062(4) 0.033(3) 0.023(3) 0.008(3) 0.017(3)
C34 0.057(4) 0.057(4) 0.034(3) 0.009(3) 0.006(3) 0.018(3)
C35 0.057(4) 0.063(4) 0.034(3) 0.023(3) 0.004(3) 0.018(3)
C36 0.048(3) 0.052(3) 0.029(3) 0.012(3) 0.015(3) 0.013(3)
C37 0.054(4) 0.049(3) 0.036(3) 0.014(3) 0.011(3) 0.021(3)
C38 0.052(3) 0.044(3) 0.026(3) 0.009(2) 0.012(3) 0.017(3)
C39 0.043(3) 0.040(3) 0.034(3) 0.008(2) 0.004(3) 0.012(3)
C40 0.048(3) 0.037(3) 0.023(3) 0.005(2) 0.009(2) 0.017(3)
C41 0.043(3) 0.032(3) 0.027(3) 0.000(2) 0.003(2) 0.007(2)
C42 0.046(3) 0.037(3) 0.029(3) 0.002(2) 0.004(3) 0.013(3)
C43 0.044(3) 0.031(3) 0.028(3) -0.001(2) 0.004(2) 0.010(2)
C44 0.041(3) 0.034(3) 0.029(3) 0.000(2) 0.005(2) 0.013(2)
C45 0.050(3) 0.031(3) 0.029(3) 0.005(2) 0.007(3) 0.013(3)
C46 0.046(3) 0.034(3) 0.026(3) 0.002(2) 0.002(2) 0.012(3)
C47 0.046(3) 0.037(3) 0.028(3) -0.001(2) 0.004(3) 0.014(3)
C48 0.050(3) 0.039(3) 0.027(3) 0.001(2) 0.005(3) 0.011(3)
C49 0.051(3) 0.040(3) 0.024(3) -0.004(2) -0.002(3) 0.011(3)
C50 0.051(3) 0.035(3) 0.030(3) 0.005(2) 0.007(3) 0.011(3)
C51 0.070(4) 0.040(3) 0.038(3) 0.004(3) 0.002(3) 0.017(3)
C52 0.097(5) 0.050(4) 0.048(4) 0.012(3) 0.014(3) 0.017(3)
C53 0.070(4) 0.045(3) 0.023(3) 0.012(2) 0.002(3) 0.018(3)
C54 0.060(4) 0.040(3) 0.023(3) 0.004(2) -0.001(2) 0.009(3)
C55 0.059(4) 0.048(3) 0.024(3) 0.012(2) 0.005(2) 0.014(3)
C56 0.056(3) 0.041(3) 0.023(3) 0.008(2) 0.004(2) 0.011(3)
C57 0.054(3) 0.037(3) 0.027(3) 0.007(2) 0.008(2) 0.011(3)
C58 0.050(3) 0.037(3) 0.024(3) 0.011(2) 0.004(2) 0.012(2)
C59 0.044(3) 0.043(3) 0.027(3) 0.006(2) 0.002(2) 0.010(2)
C60 0.052(3) 0.036(3) 0.026(3) 0.010(2) 0.006(2) 0.014(2)
C61 0.046(3) 0.038(3) 0.022(3) 0.003(2) 0.007(2) 0.011(2)
C62 0.047(3) 0.038(3) 0.026(3) 0.005(2) 0.006(2) 0.012(2)
C63 0.046(3) 0.035(3) 0.026(3) 0.005(2) 0.006(2) 0.014(2)
C64 0.048(3) 0.034(3) 0.024(3) 0.004(2) 0.006(2) 0.011(2)
C65 0.055(3) 0.039(3) 0.023(3) 0.007(2) 0.006(2) 0.013(3)
C66 0.049(3) 0.036(3) 0.022(3) 0.003(2) 0.005(2) 0.014(2)
C67 0.046(3) 0.037(3) 0.024(3) 0.003(2) 0.006(2) 0.008(2)
C68 0.041(3) 0.036(3) 0.027(3) 0.008(2) 0.003(2) 0.010(2)
C69 0.050(3) 0.040(3) 0.025(3) 0.008(2) 0.004(2) 0.009(3)
C70 0.053(3) 0.034(3) 0.034(3) 0.010(2) 0.002(2) 0.009(2)
C71 0.060(4) 0.043(3) 0.033(3) 0.013(2) 0.003(3) 0.008(3)
C72 0.071(4) 0.049(4) 0.039(3) 0.014(3) -0.004(3) 0.003(3)
C73 0.115(5) 0.055(4) 0.035(4) 0.018(3) 0.003(3) 0.007(3)
C74 0.188(8) 0.084(5) 0.060(5) 0.023(4) 0.008(5) 0.027(5)
N1 0.043(3) 0.024(2) 0.018(2) 0.0059(17) 0.007(2) 0.0087(18)
N2 0.056(3) 0.017(2) 0.015(2) -0.0076(17) -0.007(2) 0.012(2)
N4 0.035(2) 0.023(2) 0.023(2) -0.0006(18) 0.0016(19) 0.0145(19)
N5 0.040(3) 0.026(2) 0.035(2) 0.005(2) 0.011(2) 0.014(2)
O1 0.043(2) 0.0313(18) 0.0187(18) 0.0003(14) 0.0033(16) 0.0138(16)
O2 0.048(2) 0.0235(18) 0.038(2) -0.0014(15) 0.0040(18) 0.0079(16)
O3 0.076(3) 0.082(3) 0.052(3) -0.019(2) -0.023(2) -0.014(2)
O4 0.063(3) 0.109(4) 0.078(3) 0.009(3) -0.017(3) -0.025(3)
O5 0.062(3) 0.115(3) 0.016(2) 0.016(2) 0.0055(18) 0.027(2)
O6 0.040(2) 0.100(3) 0.0191(19) 0.0021(18) -0.0005(19) 0.021(2)
O7 0.049(2) 0.047(2) 0.0257(19) 0.0102(16) 0.0113(17) 0.0067(19)
O8 0.082(3) 0.036(2) 0.0157(19) 0.0051(15) 0.0008(17) 0.0110(18)
Fe1 0.0460(5) 0.0236(4) 0.0211(4) -0.0015(3) 0.0022(3) 0.0137(3)

loop_
_atom_type_symbol
_atom_type_description
_atom_type_scat_dispersion_real
_atom_type_scat_dispersion_imag
_atom_type_scat_source
C C 0.0033 0.0016 'International Tables Vol C Tables 4.2.6.8 and 6.1.1.4'
H H 0.0000 0.0000 'International Tables Vol C Tables 4.2.6.8 and 6.1.1.4'
N N 0.0061 0.0033 'International Tables Vol C Tables 4.2.6.8 and 6.1.1.4'
O O 0.0106 0.0060 'International Tables Vol C Tables 4.2.6.8 and 6.1.1.4'
Fe Fe 0.3463 0.8444 'International Tables Vol C Tables 4.2.6.8 and 6.1.1.4'

loop_
_geom_angle_atom_site_label_1
_geom_angle_atom_site_label_2
_geom_angle_atom_site_label_3
_geom_angle
_geom_angle_site_symmetry_1
O1 C1 C2 124.8(4) .
O1 C1 C16 113.2(4) .
C2 C1 C16 122.0(4) .
C1 C2 C3 122.5(4) .
C1 C2 C17 122.0(4) .
C3 C2 C17 115.4(4) .
N1 C3 C2 125.2(4) .
N1 C3 H3 117.4 .
C2 C3 H3 117.4 .
C5 C4 C9 119.8(4) .
C5 C4 N1 126.7(4) .
C9 C4 N1 113.5(4) .
C4 C5 C6 120.6(4) .
C4 C5 H5 119.7 .
C6 C5 H5 119.7 .
O7 C6 C5 119.2(4) .
O7 C6 C7 121.8(4) .
C5 C6 C7 118.9(5) .
C8 C7 O8 120.8(4) .
C8 C7 C6 120.3(4) .
O8 C7 C6 118.8(5) .
C7 C8 C9 121.2(4) .
C7 C8 H8 119.4 .
C9 C8 H8 119.4 .
C8 C9 C4 118.9(4) .
C8 C9 N2 126.9(4) .
C4 C9 N2 114.1(4) .
N2 C10 C11 126.7(4) .
N2 C10 H10 116.6 .
C11 C10 H10 116.6 .
C10 C11 C12 121.9(4) .
C10 C11 C13 119.7(5) .
C12 C11 C13 118.4(5) .
O2 C12 C11 123.3(5) .
O2 C12 C15 114.4(5) .
C11 C12 C15 122.2(5) .
O4 C13 O3 120.8(5) .
O4 C13 C11 128.8(6) .
O3 C13 C11 110.3(5) .
O3 C14 H14A 109.5 .
O3 C14 H14B 109.5 .
H14A C14 H14B 109.5 .
O3 C14 H14C 109.5 .
H14A C14 H14C 109.5 .
H14B C14 H14C 109.5 .
C12 C15 H15A 109.5 .
C12 C15 H15B 109.5 .
H15A C15 H15B 109.5 .
C12 C15 H15C 109.5 .
H15A C15 H15C 109.5 .
H15B C15 H15C 109.5 .
C1 C16 H16A 109.5 .
C1 C16 H16B 109.5 .
H16A C16 H16B 109.5 .
C1 C16 H16C 109.5 .
H16A C16 H16C 109.5 .
H16B C16 H16C 109.5 .
O5 C17 O6 120.0(5) .
O5 C17 C2 127.7(5) .
O6 C17 C2 112.4(4) .
O6 C18 H18A 109.5 .
O6 C18 H18B 109.5 .
H18A C18 H18B 109.5 .
O6 C18 H18C 109.5 .
H18A C18 H18C 109.5 .
H18B C18 H18C 109.5 .
N4 C19 C20 122.6(4) .
N4 C19 H19 118.7 .
C20 C19 H19 118.7 .
C19 C20 C21 121.6(4) .
C19 C20 H20 119.2 .
C21 C20 H20 119.2 .
C20 C21 C22 115.2(4) .
C20 C21 C29 123.2(4) .
C22 C21 C29 121.6(4) .
C23 C22 C21 120.7(4) .
C23 C22 H22 119.7 .
C21 C22 H22 119.7 .
N4 C23 C22 123.8(4) .
N4 C23 H23 118.1 .
C22 C23 H23 118.1 .
N5 C24 C25 124.2(5) .
N5 C24 H24 117.9 .
C25 C24 H24 117.9 .
C24 C25 C26 119.8(5) .
C24 C25 H25 120.1 .
C26 C25 H25 120.1 .
C27 C26 C25 115.9(4) .
C27 C26 C30 121.1(5) .
C25 C26 C30 122.9(5) .
C28 C27 C26 120.6(5) .
C28 C27 H27 119.7 .
C26 C27 H27 119.7 .
N5 C28 C27 123.2(4) .
N5 C28 H28 118.4 .
C27 C28 H28 118.4 .
C30 C29 C21 111.6(4) 1_545
C30 C29 H29A 109.3 1_545
C21 C29 H29A 109.3 .
C30 C29 H29B 109.3 1_545
C21 C29 H29B 109.3 .
H29A C29 H29B 108.0 .
C29 C30 C26 116.5(4) 1_565
C29 C30 H30A 108.2 1_565
C26 C30 H30A 108.2 .
C29 C30 H30B 108.2 1_565
C26 C30 H30B 108.2 .
H30A C30 H30B 107.3 .
O7 C31 C32 108.3(4) .
O7 C31 H31A 110.0 .
C32 C31 H31A 110.0 .
O7 C31 H31B 110.0 .
C32 C31 H31B 110.0 .
H31A C31 H31B 108.4 .
C31 C32 C33 111.7(4) .
C31 C32 H32A 109.3 .
C33 C32 H32A 109.3 .
C31 C32 H32B 109.3 .
C33 C32 H32B 109.3 .
H32A C32 H32B 107.9 .
C32 C33 C34 116.2(4) .
C32 C33 H33A 108.2 .
C34 C33 H33A 108.2 .
C32 C33 H33B 108.2 .
C34 C33 H33B 108.2 .
H33A C33 H33B 107.4 .
C35 C34 C33 111.5(4) .
C35 C34 H34A 109.3 .
C33 C34 H34A 109.3 .
C35 C34 H34B 109.3 .
C33 C34 H34B 109.3 .
H34A C34 H34B 108.0 .
C34 C35 C36 117.2(4) .
C34 C35 H35A 108.0 .
C36 C35 H35A 108.0 .
C34 C35 H35B 108.0 .
C36 C35 H35B 108.0 .
H35A C35 H35B 107.2 .
C35 C36 C37 112.7(4) .
C35 C36 H36A 109.0 .
C37 C36 H36A 109.0 .
C35 C36 H36B 109.0 .
C37 C36 H36B 109.0 .
H36A C36 H36B 107.8 .
C38 C37 C36 115.5(4) .
C38 C37 H37A 108.4 .
C36 C37 H37A 108.4 .
C38 C37 H37B 108.4 .
C36 C37 H37B 108.4 .
H37A C37 H37B 107.5 .
C37 C38 C39 112.7(4) .
C37 C38 H38A 109.1 .
C39 C38 H38A 109.1 .
C37 C38 H38B 109.1 .
C39 C38 H38B 109.1 .
H38A C38 H38B 107.8 .
C40 C39 C38 114.5(4) .
C40 C39 H39A 108.6 .
C38 C39 H39A 108.6 .
C40 C39 H39B 108.6 .
C38 C39 H39B 108.6 .
H39A C39 H39B 107.6 .
C41 C40 C39 114.1(4) .
C41 C40 H40A 108.7 .
C39 C40 H40A 108.7 .
C41 C40 H40B 108.7 .
C39 C40 H40B 108.7 .
H40A C40 H40B 107.6 .
C40 C41 C42 115.0(4) .
C40 C41 H41A 108.5 .
C42 C41 H41A 108.5 .
C40 C41 H41B 108.5 .
C42 C41 H41B 108.5 .
H41A C41 H41B 107.5 .
C41 C42 C43 114.6(4) .
C41 C42 H42A 108.6 .
C43 C42 H42A 108.6 .
C41 C42 H42B 108.6 .
C43 C42 H42B 108.6 .
H42A C42 H42B 107.6 .
C44 C43 C42 114.0(4) .
C44 C43 H43A 108.7 .
C42 C43 H43A 108.7 .
C44 C43 H43B 108.7 .
C42 C43 H43B 108.7 .
H43A C43 H43B 107.6 .
C43 C44 C45 114.0(4) .
C43 C44 H44A 108.8 .
C45 C44 H44A 108.8 .
C43 C44 H44B 108.8 .
C45 C44 H44B 108.8 .
H44A C44 H44B 107.6 .
C46 C45 C44 113.6(4) .
C46 C45 H45A 108.8 .
C44 C45 H45A 108.8 .
C46 C45 H45B 108.8 .
C44 C45 H45B 108.8 .
H45A C45 H45B 107.7 .
C45 C46 C47 114.2(4) .
C45 C46 H46A 108.7 .
C47 C46 H46A 108.7 .
C45 C46 H46B 108.7 .
C47 C46 H46B 108.7 .
H46A C46 H46B 107.6 .
C48 C47 C46 114.9(4) .
C48 C47 H47A 108.5 .
C46 C47 H47A 108.5 .
C48 C47 H47B 108.5 .
C46 C47 H47B 108.5 .
H47A C47 H47B 107.5 .
C47 C48 C49 114.1(4) .
C47 C48 H48A 108.7 .
C49 C48 H48A 108.7 .
C47 C48 H48B 108.7 .
C49 C48 H48B 108.7 .
H48A C48 H48B 107.6 .
C50 C49 C48 114.9(4) .
C50 C49 H49A 108.5 .
C48 C49 H49A 108.5 .
C50 C49 H49B 108.5 .
C48 C49 H49B 108.5 .
H49A C49 H49B 107.5 .
C51 C50 C49 113.5(4) .
C51 C50 H50A 108.9 .
C49 C50 H50A 108.9 .
C51 C50 H50B 108.9 .
C49 C50 H50B 108.9 .
H50A C50 H50B 107.7 .
C50 C51 C52 114.8(4) .
C50 C51 H51A 108.6 .
C52 C51 H51A 108.6 .
C50 C51 H51B 108.6 .
C52 C51 H51B 108.6 .
H51A C51 H51B 107.5 .
C51 C52 H52A 109.5 .
C51 C52 H52B 109.5 .
H52A C52 H52B 109.5 .
C51 C52 H52C 109.5 .
H52A C52 H52C 109.5 .
H52B C52 H52C 109.5 .
O8 C53 C54 109.3(4) .
O8 C53 H53A 109.8 .
C54 C53 H53A 109.8 .
O8 C53 H53B 109.8 .
C54 C53 H53B 109.8 .
H53A C53 H53B 108.3 .
C53 C54 C55 112.0(4) .
C53 C54 H54A 109.2 .
C55 C54 H54A 109.2 .
C53 C54 H54B 109.2 .
C55 C54 H54B 109.2 .
H54A C54 H54B 107.9 .
C54 C55 C56 113.2(4) .
C54 C55 H55A 108.9 .
C56 C55 H55A 108.9 .
C54 C55 H55B 108.9 .
C56 C55 H55B 108.9 .
H55A C55 H55B 107.8 .
C57 C56 C55 114.6(4) .
C57 C56 H56A 108.6 .
C55 C56 H56A 108.6 .
C57 C56 H56B 108.6 .
C55 C56 H56B 108.6 .
H56A C56 H56B 107.6 .
C58 C57 C56 112.7(4) .
C58 C57 H57A 109.1 .
C56 C57 H57A 109.1 .
C58 C57 H57B 109.1 .
C56 C57 H57B 109.1 .
H57A C57 H57B 107.8 .
C57 C58 C59 114.8(4) .
C57 C58 H58A 108.6 .
C59 C58 H58A 108.6 .
C57 C58 H58B 108.6 .
C59 C58 H58B 108.6 .
H58A C58 H58B 107.5 .
C60 C59 C58 113.4(4) .
C60 C59 H59A 108.9 .
C58 C59 H59A 108.9 .
C60 C59 H59B 108.9 .
C58 C59 H59B 108.9 .
H59A C59 H59B 107.7 .
C61 C60 C59 113.8(4) .
C61 C60 H60A 108.8 .
C59 C60 H60A 108.8 .
C61 C60 H60B 108.8 .
C59 C60 H60B 108.8 .
H60A C60 H60B 107.7 .
C60 C61 C62 114.2(4) .
C60 C61 H61A 108.7 .
C62 C61 H61A 108.7 .
C60 C61 H61B 108.7 .
C62 C61 H61B 108.7 .
H61A C61 H61B 107.6 .
C63 C62 C61 113.9(4) .
C63 C62 H62A 108.8 .
C61 C62 H62A 108.8 .
C63 C62 H62B 108.8 .
C61 C62 H62B 108.8 .
H62A C62 H62B 107.7 .
C64 C63 C62 113.7(4) .
C64 C63 H63A 108.8 .
C62 C63 H63A 108.8 .
C64 C63 H63B 108.8 .
C62 C63 H63B 108.8 .
H63A C63 H63B 107.7 .
C65 C64 C63 113.5(3) .
C65 C64 H64A 108.9 .
C63 C64 H64A 108.9 .
C65 C64 H64B 108.9 .
C63 C64 H64B 108.9 .
H64A C64 H64B 107.7 .
C64 C65 C66 114.1(4) .
C64 C65 H65A 108.7 .
C66 C65 H65A 108.7 .
C64 C65 H65B 108.7 .
C66 C65 H65B 108.7 .
H65A C65 H65B 107.6 .
C65 C66 C67 114.1(3) .
C65 C66 H66A 108.7 .
C67 C66 H66A 108.7 .
C65 C66 H66B 108.7 .
C67 C66 H66B 108.7 .
H66A C66 H66B 107.6 .
C68 C67 C66 114.0(4) .
C68 C67 H67A 108.7 .
C66 C67 H67A 108.7 .
C68 C67 H67B 108.7 .
C66 C67 H67B 108.7 .
H67A C67 H67B 107.6 .
C67 C68 C69 113.3(4) .
C67 C68 H68A 108.9 .
C69 C68 H68A 108.9 .
C67 C68 H68B 108.9 .
C69 C68 H68B 108.9 .
H68A C68 H68B 107.7 .
C70 C69 C68 113.6(4) .
C70 C69 H69A 108.9 .
C68 C69 H69A 108.9 .
C70 C69 H69B 108.9 .
C68 C69 H69B 108.9 .
H69A C69 H69B 107.7 .
C71 C70 C69 113.3(4) .
C71 C70 H70A 108.9 .
C69 C70 H70A 108.9 .
C71 C70 H70B 108.9 .
C69 C70 H70B 108.9 .
H70A C70 H70B 107.7 .
C70 C71 C72 115.0(4) .
C70 C71 H71A 108.5 .
C72 C71 H71A 108.5 .
C70 C71 H71B 108.5 .
C72 C71 H71B 108.5 .
H71A C71 H71B 107.5 .
C71 C72 C73 112.9(4) .
C71 C72 H72A 109.0 .
C73 C72 H72A 109.0 .
C71 C72 H72B 109.0 .
C73 C72 H72B 109.0 .
H72A C72 H72B 107.8 .
C74 C73 C72 113.6(4) .
C74 C73 H73A 108.8 .
C72 C73 H73A 108.8 .
C74 C73 H73B 108.8 .
C72 C73 H73B 108.8 .
H73A C73 H73B 107.7 .
C73 C74 H74A 109.5 .
C73 C74 H74B 109.5 .
H74A C74 H74B 109.5 .
C73 C74 H74C 109.5 .
H74A C74 H74C 109.5 .
H74B C74 H74C 109.5 .
C3 N1 C4 120.1(4) .
C3 N1 Fe1 126.7(3) .
C4 N1 Fe1 113.3(3) .
C10 N2 C9 121.8(4) .
C10 N2 Fe1 124.8(3) .
C9 N2 Fe1 113.3(3) .
C19 N4 C23 116.0(4) .
C19 N4 Fe1 122.5(3) .
C23 N4 Fe1 121.5(3) .
C24 N5 C28 116.4(4) .
C24 N5 Fe1 119.9(3) .
C28 N5 Fe1 123.7(3) .
C1 O1 Fe1 127.8(3) .
C12 O2 Fe1 128.0(3) .
C13 O3 C14 115.1(5) .
C17 O6 C18 118.1(4) .
C6 O7 C31 113.2(3) .
C7 O8 C53 112.2(3) .
N1 Fe1 N2 84.60(16) .
N1 Fe1 O2 177.98(14) .
N2 Fe1 O2 93.38(16) .
N1 Fe1 O1 91.97(14) .
N2 Fe1 O1 176.40(16) .
O2 Fe1 O1 90.05(12) .
N1 Fe1 N5 92.44(15) .
N2 Fe1 N5 91.96(14) .
O2 Fe1 N5 87.60(14) .
O1 Fe1 N5 87.10(13) .
N1 Fe1 N4 90.81(14) .
N2 Fe1 N4 90.83(13) .
O2 Fe1 N4 89.25(13) .
O1 Fe1 N4 90.29(12) .
N5 Fe1 N4 175.91(16) .

loop_
_geom_bond_atom_site_label_1
_geom_bond_atom_site_label_2
_geom_bond_distance
_geom_bond_site_symmetry_2
C1 O1 1.256(5) .
C1 C2 1.407(6) .
C1 C16 1.521(5) .
C2 C3 1.415(5) .
C2 C17 1.457(6) .
C3 N1 1.320(5) .
C3 H3 0.9500 .
C4 C5 1.370(5) .
C4 C9 1.401(6) .
C4 N1 1.443(5) .
C5 C6 1.395(5) .
C5 H5 0.9500 .
C6 O7 1.388(5) .
C6 C7 1.404(6) .
C7 C8 1.345(6) .
C7 O8 1.388(5) .
C8 C9 1.394(5) .
C8 H8 0.9500 .
C9 N2 1.410(5) .
C10 N2 1.306(5) .
C10 C11 1.420(6) .
C10 H10 0.9500 .
C11 C12 1.451(6) .
C11 C13 1.469(7) .
C12 O2 1.282(5) .
C12 C15 1.505(6) .
C13 O4 1.183(6) .
C13 O3 1.361(6) .
C14 O3 1.446(6) .
C14 H14A 0.9800 .
C14 H14B 0.9800 .
C14 H14C 0.9800 .
C15 H15A 0.9800 .
C15 H15B 0.9800 .
C15 H15C 0.9800 .
C16 H16A 0.9800 .
C16 H16B 0.9800 .
C16 H16C 0.9800 .
C17 O5 1.209(5) .
C17 O6 1.342(5) .
C18 O6 1.436(5) .
C18 H18A 0.9800 .
C18 H18B 0.9800 .
C18 H18C 0.9800 .
C19 N4 1.339(5) .
C19 C20 1.379(5) .
C19 H19 0.9500 .
C20 C21 1.379(6) .
C20 H20 0.9500 .
C21 C22 1.384(6) .
C21 C29 1.503(6) .
C22 C23 1.371(5) .
C22 H22 0.9500 .
C23 N4 1.341(5) .
C23 H23 0.9500 .
C24 N5 1.321(5) .
C24 C25 1.368(6) .
C24 H24 0.9500 .
C25 C26 1.397(6) .
C25 H25 0.9500 .
C26 C27 1.381(6) .
C26 C30 1.532(6) .
C27 C28 1.367(6) .
C27 H27 0.9500 .
C28 N5 1.343(5) .
C28 H28 0.9500 .
C29 C30 1.489(6) 1_545
C29 H29A 0.9900 .
C29 H29B 0.9900 .
C30 C29 1.489(6) 1_565
C30 H30A 0.9900 .
C30 H30B 0.9900 .
C31 O7 1.460(5) .
C31 C32 1.490(6) .
C31 H31A 0.9900 .
C31 H31B 0.9900 .
C32 C33 1.508(5) .
C32 H32A 0.9900 .
C32 H32B 0.9900 .
C33 C34 1.528(6) .
C33 H33A 0.9900 .
C33 H33B 0.9900 .
C34 C35 1.499(6) .
C34 H34A 0.9900 .
C34 H34B 0.9900 .
C35 C36 1.513(5) .
C35 H35A 0.9900 .
C35 H35B 0.9900 .
C36 C37 1.515(5) .
C36 H36A 0.9900 .
C36 H36B 0.9900 .
C37 C38 1.513(5) .
C37 H37A 0.9900 .
C37 H37B 0.9900 .
C38 C39 1.518(5) .
C38 H38A 0.9900 .
C38 H38B 0.9900 .
C39 C40 1.509(5) .
C39 H39A 0.9900 .
C39 H39B 0.9900 .
C40 C41 1.506(5) .
C40 H40A 0.9900 .
C40 H40B 0.9900 .
C41 C42 1.516(5) .
C41 H41A 0.9900 .
C41 H41B 0.9900 .
C42 C43 1.521(5) .
C42 H42A 0.9900 .
C42 H42B 0.9900 .
C43 C44 1.517(5) .
C43 H43A 0.9900 .
C43 H43B 0.9900 .
C44 C45 1.519(5) .
C44 H44A 0.9900 .
C44 H44B 0.9900 .
C45 C46 1.512(5) .
C45 H45A 0.9900 .
C45 H45B 0.9900 .
C46 C47 1.530(5) .
C46 H46A 0.9900 .
C46 H46B 0.9900 .
C47 C48 1.515(5) .
C47 H47A 0.9900 .
C47 H47B 0.9900 .
C48 C49 1.522(5) .
C48 H48A 0.9900 .
C48 H48B 0.9900 .
C49 C50 1.515(5) .
C49 H49A 0.9900 .
C49 H49B 0.9900 .
C50 C51 1.500(6) .
C50 H50A 0.9900 .
C50 H50B 0.9900 .
C51 C52 1.518(6) .
C51 H51A 0.9900 .
C51 H51B 0.9900 .
C52 H52A 0.9800 .
C52 H52B 0.9800 .
C52 H52C 0.9800 .
C53 O8 1.439(5) .
C53 C54 1.499(5) .
C53 H53A 0.9900 .
C53 H53B 0.9900 .
C54 C55 1.532(5) .
C54 H54A 0.9900 .
C54 H54B 0.9900 .
C55 C56 1.536(5) .
C55 H55A 0.9900 .
C55 H55B 0.9900 .
C56 C57 1.516(5) .
C56 H56A 0.9900 .
C56 H56B 0.9900 .
C57 C58 1.511(5) .
C57 H57A 0.9900 .
C57 H57B 0.9900 .
C58 C59 1.528(5) .
C58 H58A 0.9900 .
C58 H58B 0.9900 .
C59 C60 1.518(5) .
C59 H59A 0.9900 .
C59 H59B 0.9900 .
C60 C61 1.514(5) .
C60 H60A 0.9900 .
C60 H60B 0.9900 .
C61 C62 1.535(5) .
C61 H61A 0.9900 .
C61 H61B 0.9900 .
C62 C63 1.519(5) .
C62 H62A 0.9900 .
C62 H62B 0.9900 .
C63 C64 1.517(5) .
C63 H63A 0.9900 .
C63 H63B 0.9900 .
C64 C65 1.509(5) .
C64 H64A 0.9900 .
C64 H64B 0.9900 .
C65 C66 1.518(5) .
C65 H65A 0.9900 .
C65 H65B 0.9900 .
C66 C67 1.533(5) .
C66 H66A 0.9900 .
C66 H66B 0.9900 .
C67 C68 1.517(5) .
C67 H67A 0.9900 .
C67 H67B 0.9900 .
C68 C69 1.522(5) .
C68 H68A 0.9900 .
C68 H68B 0.9900 .
C69 C70 1.519(5) .
C69 H69A 0.9900 .
C69 H69B 0.9900 .
C70 C71 1.508(5) .
C70 H70A 0.9900 .
C70 H70B 0.9900 .
C71 C72 1.529(6) .
C71 H71A 0.9900 .
C71 H71B 0.9900 .
C72 C73 1.534(6) .
C72 H72A 0.9900 .
C72 H72B 0.9900 .
C73 C74 1.487(6) .
C73 H73A 0.9900 .
C73 H73B 0.9900 .
C74 H74A 0.9800 .
C74 H74B 0.9800 .
C74 H74C 0.9800 .
N1 Fe1 1.885(3) .
N2 Fe1 1.908(3) .
N4 Fe1 2.012(3) .
N5 Fe1 2.003(3) .
O1 Fe1 1.953(3) .
O2 Fe1 1.920(3) .

loop_
_geom_torsion_atom_site_label_1
_geom_torsion_atom_site_label_2
_geom_torsion_atom_site_label_3
_geom_torsion_atom_site_label_4
_geom_torsion
_geom_torsion_site_symmetry_4
O1 C1 C2 C3 -3.0(7) .
C16 C1 C2 C3 178.4(4) .
O1 C1 C2 C17 179.2(4) .
C16 C1 C2 C17 0.6(6) .
C1 C2 C3 N1 6.0(7) .
C17 C2 C3 N1 -176.0(4) .
C9 C4 C5 C6 -3.9(6) .
N1 C4 C5 C6 175.1(4) .
C4 C5 C6 O7 -176.9(4) .
C4 C5 C6 C7 0.0(6) .
O7 C6 C7 C8 179.2(4) .
C5 C6 C7 C8 2.4(6) .
O7 C6 C7 O8 1.4(6) .
C5 C6 C7 O8 -175.5(4) .
O8 C7 C8 C9 177.0(4) .
C6 C7 C8 C9 -0.8(7) .
C7 C8 C9 C4 -3.1(6) .
C7 C8 C9 N2 -179.7(4) .
C5 C4 C9 C8 5.5(6) .
N1 C4 C9 C8 -173.7(3) .
C5 C4 C9 N2 -177.5(3) .
N1 C4 C9 N2 3.3(5) .
N2 C10 C11 C12 -4.6(7) .
N2 C10 C11 C13 177.9(4) .
C10 C11 C12 O2 6.4(7) .
C13 C11 C12 O2 -176.0(4) .
C10 C11 C12 C15 -172.1(4) .
C13 C11 C12 C15 5.5(6) .
C10 C11 C13 O4 -174.4(6) .
C12 C11 C13 O4 7.9(9) .
C10 C11 C13 O3 3.3(6) .
C12 C11 C13 O3 -174.3(4) .
C1 C2 C17 O5 -2.4(7) .
C3 C2 C17 O5 179.7(4) .
C1 C2 C17 O6 178.4(4) .
C3 C2 C17 O6 0.5(5) .
N4 C19 C20 C21 0.8(7) .
C19 C20 C21 C22 -1.0(7) .
C19 C20 C21 C29 179.2(4) .
C20 C21 C22 C23 0.9(7) .
C29 C21 C22 C23 -179.3(4) .
C21 C22 C23 N4 -0.5(7) .
N5 C24 C25 C26 0.0(8) .
C24 C25 C26 C27 1.0(7) .
C24 C25 C26 C30 -177.9(5) .
C25 C26 C27 C28 0.1(7) .
C30 C26 C27 C28 179.0(4) .
C26 C27 C28 N5 -2.3(7) .
C20 C21 C29 C30 -68.9(6) 1_545
C22 C21 C29 C30 111.3(5) 1_545
C27 C26 C30 C29 155.3(5) 1_565
C25 C26 C30 C29 -25.9(8) 1_565
O7 C31 C32 C33 64.7(5) .
C31 C32 C33 C34 177.6(4) .
C32 C33 C34 C35 176.1(4) .
C33 C34 C35 C36 -177.8(4) .
C34 C35 C36 C37 -177.4(4) .
C35 C36 C37 C38 -179.7(4) .
C36 C37 C38 C39 -176.6(4) .
C37 C38 C39 C40 -179.7(4) .
C38 C39 C40 C41 -179.4(4) .
C39 C40 C41 C42 -178.7(3) .
C40 C41 C42 C43 178.9(4) .
C41 C42 C43 C44 -179.5(3) .
C42 C43 C44 C45 179.7(4) .
C43 C44 C45 C46 179.8(3) .
C44 C45 C46 C47 179.8(4) .
C45 C46 C47 C48 -179.6(3) .
C46 C47 C48 C49 179.1(4) .
C47 C48 C49 C50 178.8(3) .
C48 C49 C50 C51 180.0(4) .
C49 C50 C51 C52 177.9(4) .
O8 C53 C54 C55 174.6(3) .
C53 C54 C55 C56 -179.9(4) .
C54 C55 C56 C57 179.7(4) .
C55 C56 C57 C58 179.0(4) .
C56 C57 C58 C59 -178.3(4) .
C57 C58 C59 C60 179.0(4) .
C58 C59 C60 C61 -177.3(4) .
C59 C60 C61 C62 -179.6(4) .
C60 C61 C62 C63 180.0(4) .
C61 C62 C63 C64 179.6(4) .
C62 C63 C64 C65 179.5(4) .
C63 C64 C65 C66 179.6(4) .
C64 C65 C66 C67 -179.7(4) .
C65 C66 C67 C68 -179.8(4) .
C66 C67 C68 C69 179.8(4) .
C67 C68 C69 C70 180.0(4) .
C68 C69 C70 C71 -179.7(4) .
C69 C70 C71 C72 179.5(4) .
C70 C71 C72 C73 178.5(4) .
C71 C72 C73 C74 174.2(5) .
C2 C3 N1 C4 -178.9(4) .
C2 C3 N1 Fe1 1.5(6) .
C5 C4 N1 C3 6.4(6) .
C9 C4 N1 C3 -174.5(4) .
C5 C4 N1 Fe1 -174.0(3) .
C9 C4 N1 Fe1 5.1(4) .
C11 C10 N2 C9 175.6(4) .
C11 C10 N2 Fe1 -7.8(6) .
C8 C9 N2 C10 -16.4(6) .
C4 C9 N2 C10 166.8(4) .
C8 C9 N2 Fe1 166.6(3) .
C4 C9 N2 Fe1 -10.1(4) .
C20 C19 N4 C23 -0.3(6) .
C20 C19 N4 Fe1 177.4(3) .
C22 C23 N4 C19 0.1(6) .
C22 C23 N4 Fe1 -177.6(3) .
C25 C24 N5 C28 -2.1(7) .
C25 C24 N5 Fe1 176.7(4) .
C27 C28 N5 C24 3.2(6) .
C27 C28 N5 Fe1 -175.5(3) .
C2 C1 O1 Fe1 -7.1(6) .
C16 C1 O1 Fe1 171.6(2) .
C11 C12 O2 Fe1 4.5(6) .
C15 C12 O2 Fe1 -176.9(3) .
O4 C13 O3 C14 -1.8(8) .
C11 C13 O3 C14 -179.7(5) .
O5 C17 O6 C18 -3.5(6) .
C2 C17 O6 C18 175.8(4) .
C5 C6 O7 C31 -104.9(4) .
C7 C6 O7 C31 78.3(5) .
C32 C31 O7 C6 -170.6(4) .
C8 C7 O8 C53 -101.2(5) .
C6 C7 O8 C53 76.7(5) .
C54 C53 O8 C7 -178.0(4) .
C3 N1 Fe1 N2 171.1(3) .
C4 N1 Fe1 N2 -8.5(3) .
C3 N1 Fe1 O1 -7.8(3) .
C4 N1 Fe1 O1 172.6(3) .
C3 N1 Fe1 N5 79.3(3) .
C4 N1 Fe1 N5 -100.2(3) .
C3 N1 Fe1 N4 -98.2(3) .
C4 N1 Fe1 N4 82.3(3) .
C10 N2 Fe1 N1 -166.5(3) .
C9 N2 Fe1 N1 10.4(3) .
C10 N2 Fe1 O2 13.5(3) .
C9 N2 Fe1 O2 -169.7(3) .
C10 N2 Fe1 N5 -74.2(3) .
C9 N2 Fe1 N5 102.6(3) .
C10 N2 Fe1 N4 102.8(3) .
C9 N2 Fe1 N4 -80.4(3) .
C12 O2 Fe1 N2 -12.2(3) .
C12 O2 Fe1 O1 166.7(3) .
C12 O2 Fe1 N5 79.6(3) .
C12 O2 Fe1 N4 -103.0(3) .
C1 O1 Fe1 N1 10.8(3) .
C1 O1 Fe1 O2 -169.1(3) .
C1 O1 Fe1 N5 -81.5(3) .
C1 O1 Fe1 N4 101.7(3) .
C24 N5 Fe1 N1 -137.5(3) .
C28 N5 Fe1 N1 41.2(4) .
C24 N5 Fe1 N2 137.9(4) .
C28 N5 Fe1 N2 -43.4(4) .
C24 N5 Fe1 O2 44.6(3) .
C28 N5 Fe1 O2 -136.8(3) .
C24 N5 Fe1 O1 -45.6(3) .
C28 N5 Fe1 O1 133.1(3) .
C19 N4 Fe1 N1 51.2(3) .
C23 N4 Fe1 N1 -131.3(3) .
C19 N4 Fe1 N2 135.8(3) .
C23 N4 Fe1 N2 -46.7(3) .
C19 N4 Fe1 O2 -130.8(3) .
C23 N4 Fe1 O2 46.7(3) .
C19 N4 Fe1 O1 -40.8(3) .
C23 N4 Fe1 O1 136.8(3) .
